data_1509113
loop_
_publ_author_name
'Dwight, A.E.'

_publ_section_title
;
 The Ca In2-type structure in Y Ag0.4 Ga1.6
;
_journal_name_full 'Powder Diffraction'
_journal_page_first 328
_journal_page_last 329
_journal_paper_doi 10.1017/S088571560001201X
_journal_volume 1
_journal_year 1986
_chemical_formula_sum 'Ag0.4 Ga1.6 Y'
_chemical_name_systematic 'Silver gallium yttrium (0.4/1.6/1)'
_space_group_IT_number 194
_symmetry_space_group_name_Hall '-P 6c 2c'
_symmetry_space_group_name_H-M 'P 63/m m c'
_cell_angle_alpha 90
_cell_angle_beta 90
_cell_angle_gamma 120
_cell_formula_units_Z 2
_cell_length_a 4.438
_cell_length_b 4.438
_cell_length_c 7.224
_cell_volume 123.220
_citation_journal_id_ASTM PODIE2
_cod_data_source_file silver0-1_79.cif
_cod_data_source_block Ag0.4Ga1.6Y1
_cod_original_cell_volume 123.2205
_cod_original_formula_sum 'Ag0.4 Ga1.6 Y1'
_cod_database_code 1509113

loop_
_symmetry_equiv_pos_as_xyz
x,y,z
x-y,x,z+1/2
-y,x-y,z
-x,-y,z+1/2
-x+y,-x,z
y,-x+y,z+1/2
-y,-x,-z+1/2
x-y,-y,-z
x,x-y,-z+1/2
y,x,-z
-x+y,y,-z+1/2
-x,-x+y,-z
-x,-y,-z
-x+y,-x,-z-1/2
y,-x+y,-z
x,y,-z-1/2
x-y,x,-z
-y,x-y,-z-1/2
y,x,z-1/2
-x+y,y,z
-x,-x+y,z-1/2
-y,-x,z
x-y,-y,z-1/2
x,x-y,z

loop_
_atom_site_label
_atom_site_type_symbol
_atom_site_fract_x
_atom_site_fract_y
_atom_site_fract_z
_atom_site_occupancy
Ag1 Ag 0.3333 0.6667 0.467 0.2
Y2 Y 0 0 0.25 1
Ga1 Ga 0.3333 0.6667 0.467 0.8
